data_2020467
loop_
_publ_author_name
'Seiler, Vanessa Kristina'
'H\"utzler, Wilhelm Maximilian'
'Bolte, Michael'

_publ_section_title
;
 Eight new crystal structures of 5-(hydroxymethyl)uracil, 5-carboxyuracil
 and 5-carboxy-2-thiouracil: insights into the hydrogen-bonded networks
 and the predominant conformations of the C5-bound residues
;
_journal_issue 5
_journal_name_full 'Acta Crystallographica Section C'
_journal_page_first 379
_journal_page_last 388
_journal_paper_doi 10.1107/S2053229616004861
_journal_volume 72
_journal_year 2016
_chemical_formula_iupac 'C5 H4 N2 O4, C2 H6 O S'
_chemical_formula_moiety 'C5 H4 N2 O4, C2 H6 O S'
_chemical_formula_sum 'C7 H10 N2 O5 S'
_chemical_formula_weight 234.23
_chemical_name_systematic
;
5-Carboxyuracil dimethyl sulfoxide monosolvate
;
_space_group_crystal_system monoclinic
_space_group_IT_number 14
_space_group_name_Hall '-P 2yn'
_space_group_name_H-M_alt 'P 1 21/n 1'
_symmetry_space_group_name_Hall '-P 2yn'
_symmetry_space_group_name_H-M 'P 1 21/n 1'
_atom_sites_solution_hydrogens mixed
_audit_creation_method SHELXL-2014/7
_cell_angle_alpha 90
_cell_angle_beta 96.604(10)
_cell_angle_gamma 90
_cell_formula_units_Z 4
_cell_length_a 6.9341(9)
_cell_length_b 6.9015(5)
_cell_length_c 20.919(3)
_cell_measurement_reflns_used 5673
_cell_measurement_temperature 173(2)
_cell_measurement_theta_max 26.04
_cell_measurement_theta_min 3.54
_cell_volume 994.5(2)
_computing_cell_refinement
;
X-AREA (Stoe & Cie, 2001)
;
_computing_data_collection
;
X-AREA (Stoe & Cie, 2001)
;
_computing_data_reduction
;
X-AREA (Stoe & Cie, 2001)
;
_computing_molecular_graphics
;
Mercury (Macrae <i>et al.</i>,  2008) and XP in SHELXTL-Plus (Sheldrick,
2008)
;
_computing_publication_material
;
publCIF (Westrip, 2010)
;
_computing_structure_refinement
;
SHELXL2014 (Sheldrick, 2015)
;
_computing_structure_solution
;
SHELXS97 (Sheldrick, 2008)
;
_diffrn_ambient_temperature 173(2)
_diffrn_measured_fraction_theta_full 0.997
_diffrn_measured_fraction_theta_max 0.995
_diffrn_measurement_device_type 'Stoe IPDS II two-circle'
_diffrn_measurement_method \w
_diffrn_radiation_type MoK\a
_diffrn_radiation_wavelength 0.7107
_diffrn_reflns_av_R_equivalents 0.0738
_diffrn_reflns_limit_h_max 7
_diffrn_reflns_limit_h_min -8
_diffrn_reflns_limit_k_max 8
_diffrn_reflns_limit_k_min -8
_diffrn_reflns_limit_l_max 25
_diffrn_reflns_limit_l_min -25
_diffrn_reflns_number 7444
_diffrn_reflns_theta_full 25.000
_diffrn_reflns_theta_max 25.812
_diffrn_reflns_theta_min 3.544
_exptl_absorpt_coefficient_mu 0.330
_exptl_absorpt_correction_T_max 1.000
_exptl_absorpt_correction_T_min 0.565
_exptl_absorpt_correction_type multi-scan
_exptl_absorpt_process_details
;
(X-AREA; Stoe & Cie, 2001)
;
_exptl_crystal_colour colourless
_exptl_crystal_density_diffrn 1.564
_exptl_crystal_description block
_exptl_crystal_F_000 488
_exptl_crystal_size_max 0.250
_exptl_crystal_size_mid 0.120
_exptl_crystal_size_min 0.100
_refine_diff_density_max 0.248
_refine_diff_density_min -0.441
_refine_ls_extinction_method none
_refine_ls_goodness_of_fit_ref 1.055
_refine_ls_hydrogen_treatment mixed
_refine_ls_matrix_type full
_refine_ls_number_parameters 147
_refine_ls_number_reflns 1900
_refine_ls_number_restraints 3
_refine_ls_restrained_S_all 1.055
_refine_ls_R_factor_all 0.0666
_refine_ls_R_factor_gt 0.0457
_refine_ls_shift/su_max 0.000
_refine_ls_shift/su_mean 0.000
_refine_ls_structure_factor_coef Fsqd
_refine_ls_weighting_details 'w=1/[\s^2^(Fo^2^)+(0.0512P)^2^] where P=(Fo^2^+2Fc^2^)/3'
_refine_ls_weighting_scheme calc
_refine_ls_wR_factor_gt 0.0997
_refine_ls_wR_factor_ref 0.1052
_reflns_number_gt 1443
_reflns_number_total 1900
_reflns_threshold_expression 'I > 2\s(I)'
_cod_data_source_file eg3200sup1.cif
_cod_data_source_block III
_cod_depositor_comments 'Adding full bibliography for 2020465--2020472.cif.'
_cod_database_code 2020467
_cod_database_fobs_code 2020467
_shelx_space_group_comment
;
The symmetry employed for this shelxl refinement is uniquely defined
by the following loop, which should always be used as a source of
symmetry information in preference to the above space-group names.
They are only intended as comments.
;
_shelx_estimated_absorpt_t_min 0.922
_shelx_estimated_absorpt_t_max 0.968

loop_
_space_group_symop_operation_xyz
'x, y, z'
'-x+1/2, y+1/2, -z+1/2'
'-x, -y, -z'
'x-1/2, -y-1/2, z-1/2'

loop_
_atom_site_type_symbol
_atom_site_label
_atom_site_fract_x
_atom_site_fract_y
_atom_site_fract_z
_atom_site_U_iso_or_equiv
_atom_site_adp_type
_atom_site_calc_flag
_atom_site_occupancy
N N1A 0.1715(3) 0.7392(3) 0.45369(9) 0.0207(5) Uani d 1
H H1A 0.136(4) 0.842(3) 0.4314(12) 0.025 Uiso d 1
C C2A 0.1206(4) 0.5693(3) 0.42009(11) 0.0205(5) Uani d 1
O O21A 0.0326(3) 0.5673(2) 0.36653(8) 0.0278(4) Uani d 1
N N3A 0.1761(3) 0.4014(3) 0.45324(9) 0.0204(4) Uani d 1
H H3A 0.144(4) 0.296(3) 0.4319(12) 0.025 Uiso d 1
C C4A 0.2719(4) 0.3887(3) 0.51435(11) 0.0194(5) Uani d 1
O O41A 0.3128(3) 0.2287(2) 0.53880(8) 0.0255(4) Uani d 1
C C5A 0.3178(4) 0.5735(3) 0.54612(11) 0.0195(5) Uani d 1
C C51A 0.4193(4) 0.5817(4) 0.61195(11) 0.0231(5) Uani d 1
O O51A 0.4618(3) 0.7319(3) 0.64053(9) 0.0318(5) Uani d 1
O O52A 0.4664(3) 0.4103(3) 0.63979(8) 0.0300(4) Uani d 1
H H52A 0.426(5) 0.329(4) 0.6109(12) 0.036 Uiso d 1
C C6A 0.2653(4) 0.7402(3) 0.51367(11) 0.0199(5) Uani d 1
H H6A 0.2960 0.8610 0.5341 0.024 Uiso calc 1
S S1X 0.03084(10) 1.09275(8) 0.31404(3) 0.0236(2) Uani d 1
O O11X 0.0627(3) 1.0730(2) 0.38765(8) 0.0265(4) Uani d 1
C C11X 0.2118(4) 0.9439(4) 0.28519(13) 0.0278(6) Uani d 1
H H1XA 0.3405 0.9977 0.2993 0.042 Uiso calc 1
H H1XB 0.1916 0.9397 0.2381 0.042 Uiso calc 1
H H1XC 0.2030 0.8125 0.3024 0.042 Uiso calc 1
C C12X -0.1787(4) 0.9502(4) 0.28980(13) 0.0273(6) Uani d 1
H H2XA -0.1603 0.8195 0.3078 0.041 Uiso calc 1
H H2XB -0.1988 0.9425 0.2427 0.041 Uiso calc 1
H H2XC -0.2924 1.0101 0.3055 0.041 Uiso calc 1

loop_
_atom_site_aniso_label
_atom_site_aniso_U_11
_atom_site_aniso_U_22
_atom_site_aniso_U_33
_atom_site_aniso_U_12
_atom_site_aniso_U_13
_atom_site_aniso_U_23
N1A 0.0263(13) 0.0144(9) 0.0215(11) 0.0028(9) 0.0028(9) 0.0025(8)
C2A 0.0205(14) 0.0181(11) 0.0238(13) 0.0002(10) 0.0059(10) 0.0005(9)
O21A 0.0383(12) 0.0231(9) 0.0207(9) 0.0013(8) -0.0023(8) 0.0020(7)
N3A 0.0246(12) 0.0156(9) 0.0211(10) 0.0005(9) 0.0024(8) -0.0027(8)
C4A 0.0178(13) 0.0172(10) 0.0240(12) 0.0010(10) 0.0063(10) -0.0015(10)
O41A 0.0326(11) 0.0162(8) 0.0277(9) 0.0040(8) 0.0033(8) 0.0047(7)
C5A 0.0184(13) 0.0201(11) 0.0206(12) 0.0006(11) 0.0055(9) -0.0004(9)
C51A 0.0236(14) 0.0250(12) 0.0216(12) 0.0010(11) 0.0057(10) -0.0016(10)
O51A 0.0397(13) 0.0283(9) 0.0260(10) 0.0002(9) -0.0027(8) -0.0075(8)
O52A 0.0369(12) 0.0277(9) 0.0240(9) 0.0042(9) -0.0023(8) 0.0010(8)
C6A 0.0217(15) 0.0163(10) 0.0229(12) -0.0029(10) 0.0074(10) -0.0032(9)
S1X 0.0338(4) 0.0162(3) 0.0205(3) 0.0001(3) 0.0014(2) 0.0007(2)
O11X 0.0438(12) 0.0149(8) 0.0202(9) -0.0007(8) 0.0011(8) -0.0011(7)
C11X 0.0300(16) 0.0268(13) 0.0270(13) -0.0003(12) 0.0045(11) -0.0008(10)
C12X 0.0252(15) 0.0281(13) 0.0285(14) 0.0000(11) 0.0019(11) -0.0016(10)

loop_
_atom_type_symbol
_atom_type_description
_atom_type_scat_dispersion_real
_atom_type_scat_dispersion_imag
_atom_type_scat_source
C C 0.0033 0.0016 'International Tables Vol C Tables 4.2.6.8 and 6.1.1.4'
H H 0.0000 0.0000 'International Tables Vol C Tables 4.2.6.8 and 6.1.1.4'
N N 0.0061 0.0033 'International Tables Vol C Tables 4.2.6.8 and 6.1.1.4'
O O 0.0106 0.0060 'International Tables Vol C Tables 4.2.6.8 and 6.1.1.4'
S S 0.1246 0.1234 'International Tables Vol C Tables 4.2.6.8 and 6.1.1.4'

loop_
_geom_angle_atom_site_label_1
_geom_angle_atom_site_label_2
_geom_angle_atom_site_label_3
_geom_angle
C6A N1A C2A 122.9(2)
C6A N1A H1A 125.1(18)
C2A N1A H1A 112.1(18)
O21A C2A N3A 122.4(2)
O21A C2A N1A 123.2(2)
N3A C2A N1A 114.4(2)
C4A N3A C2A 126.7(2)
C4A N3A H3A 119.6(18)
C2A N3A H3A 113.7(18)
O41A C4A N3A 120.4(2)
O41A C4A C5A 124.5(2)
N3A C4A C5A 115.2(2)
C6A C5A C4A 118.7(2)
C6A C5A C51A 120.3(2)
C4A C5A C51A 121.1(2)
O51A C51A O52A 120.3(2)
O51A C51A C5A 123.7(2)
O52A C51A C5A 115.9(2)
C51A O52A H52A 103(2)
N1A C6A C5A 122.2(2)
N1A C6A H6A 118.9
C5A C6A H6A 118.9
O11X S1X C12X 104.76(12)
O11X S1X C11X 105.25(12)
C12X S1X C11X 99.72(13)
S1X C11X H1XA 109.5
S1X C11X H1XB 109.5
H1XA C11X H1XB 109.5
S1X C11X H1XC 109.5
H1XA C11X H1XC 109.5
H1XB C11X H1XC 109.5
S1X C12X H2XA 109.5
S1X C12X H2XB 109.5
H2XA C12X H2XB 109.5
S1X C12X H2XC 109.5
H2XA C12X H2XC 109.5
H2XB C12X H2XC 109.5

loop_
_geom_bond_atom_site_label_1
_geom_bond_atom_site_label_2
_geom_bond_distance
N1A C6A 1.345(3)
N1A C2A 1.392(3)
N1A H1A 0.867(17)
C2A O21A 1.213(3)
C2A N3A 1.382(3)
N3A C4A 1.374(3)
N3A H3A 0.867(17)
C4A O41A 1.236(3)
C4A C5A 1.457(3)
C5A C6A 1.364(3)
C5A C51A 1.474(3)
C51A O51A 1.216(3)
C51A O52A 1.343(3)
O52A H52A 0.847(18)
C6A H6A 0.9500
S1X O11X 1.5364(17)
S1X C12X 1.779(3)
S1X C11X 1.780(3)
C11X H1XA 0.9800
C11X H1XB 0.9800
C11X H1XC 0.9800
C12X H2XA 0.9800
C12X H2XB 0.9800
C12X H2XC 0.9800

loop_
_geom_hbond_atom_site_label_D
_geom_hbond_atom_site_label_H
_geom_hbond_atom_site_label_A
_geom_hbond_site_symmetry_A
_geom_hbond_distance_DH
_geom_hbond_distance_HA
_geom_hbond_distance_DA
_geom_hbond_angle_DHA
O52A H52A O41A . 0.847(18) 1.76(2) 2.579(3) 162(3)
N1A H1A O11X . 0.867(17) 1.881(18) 2.747(3) 176(3)
N3A H3A O11X 1_545 0.867(17) 1.852(18) 2.718(3) 177(3)
C6A H6A O41A 1_565 0.95 2.54 3.422(3) 154.2

loop_
_geom_torsion_atom_site_label_1
_geom_torsion_atom_site_label_2
_geom_torsion_atom_site_label_3
_geom_torsion_atom_site_label_4
_geom_torsion
C6A N1A C2A O21A 178.5(2)
C6A N1A C2A N3A -0.6(4)
O21A C2A N3A C4A -178.5(2)
N1A C2A N3A C4A 0.6(4)
C2A N3A C4A O41A 179.7(2)
C2A N3A C4A C5A -0.1(4)
O41A C4A C5A C6A 179.7(2)
N3A C4A C5A C6A -0.5(4)
O41A C4A C5A C51A -0.1(4)
N3A C4A C5A C51A 179.6(2)
C6A C5A C51A O51A -0.2(4)
C4A C5A C51A O51A 179.6(2)
C6A C5A C51A O52A -179.5(2)
C4A C5A C51A O52A 0.4(4)
C2A N1A C6A C5A 0.1(4)
C4A C5A C6A N1A 0.5(4)
C51A C5A C6A N1A -179.6(2)
